data_4001356
loop_
_publ_author_name
'Schneider, Sven'
'Dzudza, Alma'
'Raudaschl-Sieber, Gabriele'
'Marks, Tobin J.'

_publ_section_title
;
 Copper(I)tert-Butylthiolato Clusters as Single-Source Precursors for
 High-Quality Chalcocite Thin Films:&#x00A0; Precursor Chemistry in
 Solution and the Solid State
;
_journal_issue 11
_journal_name_full 'Chemistry of Materials'
_journal_page_first 2768
_journal_paper_doi 10.1021/cm0700504
_journal_volume 19
_journal_year 2007
_chemical_formula_sum 'C30 H72 Cu6 P2 S6'
_chemical_formula_weight 1068.42
_chemical_name_systematic
; 
 Hexakis-tert-butylthiolatobistrimethylphosphinehexacopper(I) 
;
_space_group_IT_number 7
_symmetry_cell_setting monoclinic
_symmetry_space_group_name_Hall 'P -2yac'
_symmetry_space_group_name_H-M 'P 1 n 1'
_atom_sites_solution_hydrogens geom
_atom_sites_solution_primary direct
_atom_sites_solution_secondary difmap
_audit_creation_method SHELXL-97
_cell_angle_alpha 90.00
_cell_angle_beta 93.610(2)
_cell_angle_gamma 90.00
_cell_formula_units_Z 2
_cell_length_a 10.7396(10)
_cell_length_b 10.7984(10)
_cell_length_c 20.278(2)
_cell_measurement_temperature 153(2)
_cell_measurement_theta_max 28.81
_cell_measurement_theta_min 1.89
_cell_volume 2347.0(4)
_computing_structure_refinement 'SHELXL-97 (Sheldrick, 1997)'
_computing_structure_solution 'SHELXS-97 (Sheldrick, 1990)'
_diffrn_ambient_temperature 153(2)
_diffrn_measured_fraction_theta_full 0.924
_diffrn_measured_fraction_theta_max 0.924
_diffrn_radiation_monochromator graphite
_diffrn_radiation_source 'fine-focus sealed tube'
_diffrn_radiation_type MoK\a
_diffrn_radiation_wavelength 0.71073
_diffrn_reflns_av_R_equivalents 0.0523
_diffrn_reflns_av_sigmaI/netI 0.0559
_diffrn_reflns_limit_h_max 13
_diffrn_reflns_limit_h_min -14
_diffrn_reflns_limit_k_max 14
_diffrn_reflns_limit_k_min -14
_diffrn_reflns_limit_l_max 26
_diffrn_reflns_limit_l_min -27
_diffrn_reflns_number 20830
_diffrn_reflns_theta_full 28.81
_diffrn_reflns_theta_max 28.81
_diffrn_reflns_theta_min 1.89
_exptl_absorpt_coefficient_mu 3.024
_exptl_absorpt_correction_T_max 0.82914
_exptl_absorpt_correction_T_min 0.66153
_exptl_absorpt_correction_type psi-scan
_exptl_crystal_colour yellow
_exptl_crystal_density_diffrn 1.512
_exptl_crystal_density_method 'not measured'
_exptl_crystal_description cut
_exptl_crystal_F_000 1104
_exptl_crystal_size_max 0.20
_exptl_crystal_size_mid 0.20
_exptl_crystal_size_min 0.16
_refine_diff_density_max 0.938
_refine_diff_density_min -0.384
_refine_diff_density_rms 0.097
_refine_ls_abs_structure_details 'Flack H D (1983), Acta Cryst. A39, 876-881'
_refine_ls_abs_structure_Flack 0.135(8)
_refine_ls_extinction_method none
_refine_ls_goodness_of_fit_ref 0.991
_refine_ls_hydrogen_treatment mixed
_refine_ls_matrix_type full
_refine_ls_number_parameters 422
_refine_ls_number_reflns 10762
_refine_ls_number_restraints 2
_refine_ls_restrained_S_all 0.991
_refine_ls_R_factor_all 0.0438
_refine_ls_R_factor_gt 0.0334
_refine_ls_shift/su_max 0.001
_refine_ls_shift/su_mean 0.000
_refine_ls_structure_factor_coef Fsqd
_refine_ls_weighting_details 'calc w=1/[\s^2^(Fo^2^)+(0.0376P)^2^+0.0000P] where P=(Fo^2^+2Fc^2^)/3'
_refine_ls_weighting_scheme calc
_refine_ls_wR_factor_gt 0.0738
_refine_ls_wR_factor_ref 0.0777
_reflns_number_gt 9189
_reflns_number_total 10762
_reflns_threshold_expression >2sigma(I)
_cod_data_source_file cm0700504si20070107_061231.cif
_cod_data_source_block ellips
_cod_original_sg_symbol_H-M Pn
_cod_database_code 4001356

loop_
_symmetry_equiv_pos_as_xyz
'x, y, z'
'x+1/2, -y, z+1/2'

loop_
_atom_site_label
_atom_site_type_symbol
_atom_site_fract_x
_atom_site_fract_y
_atom_site_fract_z
_atom_site_U_iso_or_equiv
_atom_site_adp_type
_atom_site_occupancy
_atom_site_symmetry_multiplicity
_atom_site_calc_flag
_atom_site_refinement_flags
C3 C 0.2053(4) 0.6059(4) 0.5797(2) 0.0277(9) Uani 1 1 d .
C4 C 0.7017(4) 0.9270(4) 0.4776(2) 0.0288(9) Uani 1 1 d .
C5 C 0.4588(4) 0.5732(4) 0.8334(2) 0.0295(9) Uani 1 1 d .
C6 C 0.8951(4) 0.8923(4) 0.7446(2) 0.0303(9) Uani 1 1 d .
C7 C 0.4099(4) 1.0941(4) 0.7294(2) 0.0329(9) Uani 1 1 d .
C8 C 0.7511(4) 0.4187(4) 0.6004(2) 0.0277(9) Uani 1 1 d .
C11 C 0.2294(6) 0.9480(5) 0.4370(2) 0.0616(16) Uani 1 1 d .
H11A H 0.2053 1.0096 0.4031 0.092 Uiso 1 1 calc R
H11B H 0.1633 0.8858 0.4390 0.092 Uiso 1 1 calc R
H11C H 0.3071 0.9076 0.4259 0.092 Uiso 1 1 calc R
C12 C 0.1023(5) 1.0923(6) 0.5289(3) 0.0636(17) Uani 1 1 d .
H12A H 0.0708 1.1331 0.4881 0.095 Uiso 1 1 calc R
H12B H 0.1105 1.1533 0.5647 0.095 Uiso 1 1 calc R
H12C H 0.0440 1.0272 0.5405 0.095 Uiso 1 1 calc R
C13 C 0.3447(5) 1.1590(5) 0.4956(3) 0.0489(13) Uani 1 1 d .
H13A H 0.3480 1.2181 0.5324 0.073 Uiso 1 1 calc R
H13B H 0.3060 1.1985 0.4559 0.073 Uiso 1 1 calc R
H13C H 0.4296 1.1327 0.4871 0.073 Uiso 1 1 calc R
C21 C 0.3065(5) 0.6315(6) 0.3502(3) 0.0654(17) Uani 1 1 d .
H21A H 0.2380 0.5935 0.3727 0.098 Uiso 1 1 calc R
H21B H 0.3101 0.5953 0.3060 0.098 Uiso 1 1 calc R
H21C H 0.2924 0.7209 0.3463 0.098 Uiso 1 1 calc R
C22 C 0.5612(5) 0.6265(6) 0.3339(3) 0.0638(18) Uani 1 1 d .
H22A H 0.5358 0.5757 0.2953 0.096 Uiso 1 1 calc R
H22B H 0.6453 0.6024 0.3507 0.096 Uiso 1 1 calc R
H22C H 0.5611 0.7140 0.3211 0.096 Uiso 1 1 calc R
C23 C 0.4560(8) 0.4359(5) 0.4051(3) 0.075(2) Uani 1 1 d .
H23A H 0.5302 0.4108 0.4324 0.112 Uiso 1 1 calc R
H23B H 0.4585 0.3987 0.3611 0.112 Uiso 1 1 calc R
H23C H 0.3810 0.4079 0.4258 0.112 Uiso 1 1 calc R
C31 C 0.1576(5) 0.6069(6) 0.6493(3) 0.0609(17) Uani 1 1 d .
H31A H 0.2094 0.5520 0.6780 0.091 Uiso 1 1 calc R
H31B H 0.0710 0.5781 0.6474 0.091 Uiso 1 1 calc R
H31C H 0.1620 0.6914 0.6670 0.091 Uiso 1 1 calc R
C32 C 0.1159(4) 0.6675(5) 0.5304(3) 0.0517(14) Uani 1 1 d .
H32A H 0.0344 0.6267 0.5305 0.078 Uiso 1 1 calc R
H32B H 0.1477 0.6613 0.4863 0.078 Uiso 1 1 calc R
H32C H 0.1072 0.7550 0.5422 0.078 Uiso 1 1 calc R
C33 C 0.2291(5) 0.4747(5) 0.5598(4) 0.0698(19) Uani 1 1 d .
H33A H 0.2488 0.4725 0.5133 0.105 Uiso 1 1 calc R
H33B H 0.1545 0.4247 0.5658 0.105 Uiso 1 1 calc R
H33C H 0.2995 0.4413 0.5874 0.105 Uiso 1 1 calc R
C41 C 0.8060(4) 0.8362(5) 0.4705(3) 0.0474(13) Uani 1 1 d .
H41A H 0.8689 0.8730 0.4434 0.071 Uiso 1 1 calc R
H41B H 0.7729 0.7607 0.4491 0.071 Uiso 1 1 calc R
H41C H 0.8444 0.8158 0.5143 0.071 Uiso 1 1 calc R
C42 C 0.6318(4) 0.9523(5) 0.4107(2) 0.0402(11) Uani 1 1 d .
H42A H 0.6027 0.8739 0.3910 0.060 Uiso 1 1 calc R
H42B H 0.6880 0.9932 0.3813 0.060 Uiso 1 1 calc R
H42C H 0.5601 1.0061 0.4171 0.060 Uiso 1 1 calc R
C43 C 0.7501(5) 1.0504(4) 0.5073(3) 0.0445(12) Uani 1 1 d .
H43A H 0.6795 1.1058 0.5134 0.067 Uiso 1 1 calc R
H43B H 0.8066 1.0890 0.4772 0.067 Uiso 1 1 calc R
H43C H 0.7949 1.0349 0.5501 0.067 Uiso 1 1 calc R
C51 C 0.4349(4) 0.4513(4) 0.8698(2) 0.0400(11) Uani 1 1 d .
H51A H 0.3925 0.4691 0.9102 0.060 Uiso 1 1 calc R
H51B H 0.5146 0.4101 0.8814 0.060 Uiso 1 1 calc R
H51C H 0.3823 0.3971 0.8411 0.060 Uiso 1 1 calc R
C52 C 0.5454(5) 0.6541(6) 0.8757(3) 0.0552(15) Uani 1 1 d .
H52A H 0.5074 0.6725 0.9174 0.083 Uiso 1 1 calc R
H52B H 0.5603 0.7316 0.8523 0.083 Uiso 1 1 calc R
H52C H 0.6248 0.6109 0.8851 0.083 Uiso 1 1 calc R
C53 C 0.3346(5) 0.6383(5) 0.8192(3) 0.0454(12) Uani 1 1 d .
H53A H 0.3471 0.7123 0.7924 0.068 Uiso 1 1 calc R
H53B H 0.3002 0.6624 0.8609 0.068 Uiso 1 1 calc R
H53C H 0.2764 0.5821 0.7950 0.068 Uiso 1 1 calc R
C61 C 1.0114(4) 0.8270(5) 0.7737(2) 0.0404(11) Uani 1 1 d .
H61A H 1.0089 0.8231 0.8219 0.061 Uiso 1 1 calc R
H61B H 1.0857 0.8730 0.7622 0.061 Uiso 1 1 calc R
H61C H 1.0147 0.7429 0.7558 0.061 Uiso 1 1 calc R
C62 C 0.8917(5) 1.0257(4) 0.7691(3) 0.0437(11) Uani 1 1 d .
H62A H 0.8197 1.0684 0.7475 0.066 Uiso 1 1 calc R
H62B H 0.9685 1.0682 0.7585 0.066 Uiso 1 1 calc R
H62C H 0.8847 1.0262 0.8170 0.066 Uiso 1 1 calc R
C63 C 0.8925(5) 0.8914(5) 0.6699(2) 0.0485(13) Uani 1 1 d .
H63A H 0.9607 0.9428 0.6553 0.073 Uiso 1 1 calc R
H63B H 0.8125 0.9246 0.6518 0.073 Uiso 1 1 calc R
H63C H 0.9025 0.8063 0.6543 0.073 Uiso 1 1 calc R
C71 C 0.4604(6) 1.0962(5) 0.8023(3) 0.0522(14) Uani 1 1 d .
H71A H 0.4696 1.1822 0.8173 0.078 Uiso 1 1 calc R
H71B H 0.5418 1.0549 0.8065 0.078 Uiso 1 1 calc R
H71C H 0.4020 1.0528 0.8295 0.078 Uiso 1 1 calc R
C72 C 0.4960(6) 1.1612(5) 0.6866(3) 0.0564(15) Uani 1 1 d .
H72A H 0.5772 1.1194 0.6887 0.085 Uiso 1 1 calc R
H72B H 0.5067 1.2467 0.7022 0.085 Uiso 1 1 calc R
H72C H 0.4605 1.1614 0.6409 0.085 Uiso 1 1 calc R
C73 C 0.2816(5) 1.1534(5) 0.7226(3) 0.0598(16) Uani 1 1 d .
H73A H 0.2527 1.1565 0.6758 0.090 Uiso 1 1 calc R
H73B H 0.2861 1.2376 0.7406 0.090 Uiso 1 1 calc R
H73C H 0.2230 1.1043 0.7470 0.090 Uiso 1 1 calc R
C81 C 0.7972(5) 0.3224(4) 0.6505(3) 0.0428(11) Uani 1 1 d .
H81A H 0.8857 0.3370 0.6629 0.064 Uiso 1 1 calc R
H81B H 0.7868 0.2396 0.6312 0.064 Uiso 1 1 calc R
H81C H 0.7490 0.3285 0.6898 0.064 Uiso 1 1 calc R
C82 C 0.6115(4) 0.4077(4) 0.5853(2) 0.0343(10) Uani 1 1 d .
H82A H 0.5685 0.4182 0.6262 0.052 Uiso 1 1 calc R
H82B H 0.5920 0.3259 0.5665 0.052 Uiso 1 1 calc R
H82C H 0.5837 0.4719 0.5536 0.052 Uiso 1 1 calc R
C83 C 0.8172(5) 0.4067(5) 0.5372(3) 0.0564(15) Uani 1 1 d .
H83A H 0.8019 0.3242 0.5183 0.085 Uiso 1 1 calc R
H83B H 0.9070 0.4185 0.5466 0.085 Uiso 1 1 calc R
H83C H 0.7856 0.4697 0.5056 0.085 Uiso 1 1 calc R
Cu1 Cu 0.69428(4) 0.63717(4) 0.72339(2) 0.02397(11) Uani 1 1 d .
Cu2 Cu 0.46033(4) 0.63376(5) 0.67192(2) 0.02621(11) Uani 1 1 d .
Cu3 Cu 0.58183(4) 0.85774(5) 0.72461(3) 0.03063(12) Uani 1 1 d .
Cu4 Cu 0.67401(4) 0.71535(4) 0.59122(2) 0.02693(11) Uani 1 1 d .
Cu5 Cu 0.47376(4) 0.70640(4) 0.49161(2) 0.02607(11) Uani 1 1 d .
Cu6 Cu 0.33525(4) 0.90741(5) 0.59718(3) 0.03031(12) Uani 1 1 d .
P1 P 0.25293(10) 1.02439(10) 0.51693(6) 0.0322(2) Uani 1 1 d .
P2 P 0.45305(11) 0.60300(10) 0.39759(6) 0.0314(2) Uani 1 1 d .
S1 S 0.35571(8) 0.69327(9) 0.58213(5) 0.02295(19) Uani 1 1 d .
S2 S 0.58612(9) 0.86747(9) 0.53517(5) 0.02480(19) Uani 1 1 d .
S3 S 0.53133(9) 0.52511(9) 0.75639(5) 0.0251(2) Uani 1 1 d .
S4 S 0.75929(9) 0.81043(9) 0.77723(5) 0.0279(2) Uani 1 1 d .
S5 S 0.39454(9) 0.92993(9) 0.70396(5) 0.0275(2) Uani 1 1 d .
S6 S 0.79493(9) 0.57315(9) 0.63569(5) 0.0257(2) Uani 1 1 d .

loop_
_atom_site_aniso_label
_atom_site_aniso_U_11
_atom_site_aniso_U_22
_atom_site_aniso_U_33
_atom_site_aniso_U_23
_atom_site_aniso_U_13
_atom_site_aniso_U_12
C3 0.0192(18) 0.024(2) 0.040(2) -0.0015(17) 0.0013(17) -0.0056(15)
C4 0.0247(19) 0.027(2) 0.035(2) 0.0088(18) 0.0000(17) -0.0038(16)
C5 0.034(2) 0.028(2) 0.028(2) 0.0005(17) 0.0072(17) -0.0013(17)
C6 0.031(2) 0.029(2) 0.030(2) -0.0014(18) -0.0022(18) -0.0108(18)
C7 0.043(3) 0.026(2) 0.030(2) -0.0063(17) 0.0031(19) 0.0003(18)
C8 0.034(2) 0.0215(19) 0.028(2) -0.0039(16) 0.0050(17) -0.0017(17)
C11 0.097(5) 0.049(3) 0.037(3) 0.012(3) -0.011(3) -0.013(3)
C12 0.038(3) 0.082(4) 0.071(4) 0.033(3) 0.008(3) 0.021(3)
C13 0.048(3) 0.034(3) 0.064(4) 0.015(2) -0.003(3) -0.006(2)
C21 0.048(3) 0.091(5) 0.055(3) -0.030(3) -0.013(3) 0.002(3)
C22 0.058(3) 0.083(4) 0.053(3) -0.029(3) 0.025(3) -0.027(3)
C23 0.158(7) 0.027(3) 0.039(3) -0.005(2) 0.006(4) -0.006(3)
C31 0.032(3) 0.104(5) 0.048(3) 0.005(3) 0.008(2) -0.021(3)
C32 0.035(2) 0.059(3) 0.059(3) 0.025(3) -0.018(2) -0.020(2)
C33 0.047(3) 0.030(3) 0.133(6) -0.015(3) 0.013(3) -0.016(2)
C41 0.035(3) 0.065(3) 0.044(3) 0.026(3) 0.017(2) 0.014(2)
C42 0.037(2) 0.048(3) 0.036(2) 0.015(2) 0.001(2) 0.000(2)
C43 0.043(3) 0.045(3) 0.046(3) 0.006(2) 0.003(2) -0.017(2)
C51 0.043(3) 0.041(3) 0.037(3) 0.006(2) 0.009(2) 0.003(2)
C52 0.059(3) 0.071(4) 0.037(3) -0.022(3) 0.017(2) -0.025(3)
C53 0.045(3) 0.049(3) 0.043(3) 0.007(2) 0.017(2) 0.014(2)
C61 0.035(2) 0.042(3) 0.045(3) -0.002(2) 0.005(2) -0.005(2)
C62 0.041(3) 0.030(2) 0.059(3) -0.004(2) -0.009(2) -0.008(2)
C63 0.054(3) 0.056(3) 0.034(3) -0.001(2) 0.000(2) -0.026(3)
C71 0.069(4) 0.045(3) 0.043(3) -0.017(2) -0.003(3) 0.009(3)
C72 0.080(4) 0.031(3) 0.059(3) -0.001(2) 0.009(3) -0.025(3)
C73 0.056(3) 0.048(3) 0.075(4) -0.019(3) -0.006(3) 0.018(3)
C81 0.045(3) 0.024(2) 0.057(3) 0.005(2) -0.010(2) 0.005(2)
C82 0.038(2) 0.030(2) 0.036(2) -0.0017(19) 0.0036(19) -0.0042(19)
C83 0.064(3) 0.047(3) 0.063(4) -0.021(3) 0.036(3) -0.018(3)
Cu1 0.0234(2) 0.0236(2) 0.0247(3) 0.0002(2) -0.00045(19) -0.00086(19)
Cu2 0.0241(2) 0.0298(3) 0.0244(3) 0.0004(2) -0.00054(19) -0.0002(2)
Cu3 0.0283(2) 0.0262(3) 0.0368(3) -0.0016(2) -0.0019(2) 0.0002(2)
Cu4 0.0281(3) 0.0234(2) 0.0289(3) 0.0021(2) -0.0007(2) -0.0036(2)
Cu5 0.0246(2) 0.0251(2) 0.0283(3) -0.0025(2) -0.00008(19) -0.00216(19)
Cu6 0.0330(3) 0.0232(2) 0.0336(3) 0.0006(2) -0.0058(2) 0.0000(2)
P1 0.0308(5) 0.0279(6) 0.0373(6) 0.0070(5) -0.0029(5) -0.0011(5)
P2 0.0338(6) 0.0307(6) 0.0299(6) -0.0055(5) 0.0039(5) -0.0049(5)
S1 0.0208(4) 0.0224(5) 0.0253(5) -0.0010(4) -0.0013(4) -0.0018(4)
S2 0.0231(4) 0.0238(5) 0.0272(5) -0.0003(4) -0.0001(4) -0.0028(4)
S3 0.0275(5) 0.0240(5) 0.0240(5) 0.0001(4) 0.0026(4) -0.0014(4)
S4 0.0289(5) 0.0278(5) 0.0267(5) -0.0025(4) -0.0017(4) -0.0055(4)
S5 0.0296(5) 0.0222(5) 0.0303(5) 0.0002(4) -0.0004(4) -0.0017(4)
S6 0.0242(5) 0.0241(5) 0.0290(5) -0.0004(4) 0.0037(4) -0.0026(4)

loop_
_atom_type_symbol
_atom_type_description
_atom_type_scat_dispersion_real
_atom_type_scat_dispersion_imag
_atom_type_scat_source
C C 0.0033 0.0016 'International Tables Vol C Tables 4.2.6.8 and 6.1.1.4'
H H 0.0000 0.0000 'International Tables Vol C Tables 4.2.6.8 and 6.1.1.4'
P P 0.1023 0.0942 'International Tables Vol C Tables 4.2.6.8 and 6.1.1.4'
S S 0.1246 0.1234 'International Tables Vol C Tables 4.2.6.8 and 6.1.1.4'
Cu Cu 0.3201 1.2651 'International Tables Vol C Tables 4.2.6.8 and 6.1.1.4'

loop_
_geom_angle_atom_site_label_1
_geom_angle_atom_site_label_2
_geom_angle_atom_site_label_3
_geom_angle
C32 C3 C33 110.8(5)
C32 C3 C31 112.0(4)
C33 C3 C31 109.1(5)
C32 C3 S1 108.0(3)
C33 C3 S1 108.8(3)
C31 C3 S1 108.1(3)
C41 C4 C42 111.0(4)
C41 C4 C43 111.5(4)
C42 C4 C43 109.0(4)
C41 C4 S2 111.3(3)
C42 C4 S2 107.9(3)
C43 C4 S2 106.0(3)
C52 C5 C53 110.1(4)
C52 C5 C51 109.8(4)
C53 C5 C51 108.4(4)
C52 C5 S3 111.4(3)
C53 C5 S3 112.2(3)
C51 C5 S3 104.8(3)
C63 C6 C61 110.4(4)
C63 C6 C62 109.4(4)
C61 C6 C62 110.3(4)
C63 C6 S4 112.8(3)
C61 C6 S4 106.5(3)
C62 C6 S4 107.3(3)
C72 C7 C73 109.5(5)
C72 C7 C71 110.9(4)
C73 C7 C71 110.1(4)
C72 C7 S5 110.4(3)
C73 C7 S5 108.3(3)
C71 C7 S5 107.5(3)
C83 C8 C81 111.1(4)
C83 C8 C82 109.5(4)
C81 C8 C82 111.0(3)
C83 C8 S6 106.4(3)
C81 C8 S6 107.0(3)
C82 C8 S6 111.7(3)
S6 Cu1 S4 119.25(4)
S6 Cu1 S3 119.27(4)
S4 Cu1 S3 121.47(4)
S3 Cu2 S1 162.89(4)
S5 Cu3 S4 161.10(5)
S6 Cu4 S2 168.11(4)
P2 Cu5 S2 138.36(5)
P2 Cu5 S1 128.84(4)
S2 Cu5 S1 92.47(4)
P1 Cu6 S5 137.03(5)
P1 Cu6 S1 120.42(4)
S5 Cu6 S1 102.15(4)
C12 P1 C11 103.2(3)
C12 P1 C13 102.1(3)
C11 P1 C13 101.3(3)
C12 P1 Cu6 117.05(19)
C11 P1 Cu6 115.14(19)
C13 P1 Cu6 115.77(17)
C22 P2 C23 101.0(3)
C22 P2 C21 99.9(3)
C23 P2 C21 102.9(3)
C22 P2 Cu5 120.77(19)
C23 P2 Cu5 115.5(2)
C21 P2 Cu5 114.07(19)
C3 S1 Cu2 105.85(14)
C3 S1 Cu5 121.93(14)
Cu2 S1 Cu5 113.86(4)
C3 S1 Cu6 114.43(13)
Cu2 S1 Cu6 103.30(4)
Cu5 S1 Cu6 95.97(4)
C4 S2 Cu4 107.59(13)
C4 S2 Cu5 112.26(14)
Cu4 S2 Cu5 80.04(4)
C5 S3 Cu2 111.45(14)
C5 S3 Cu1 118.08(14)
Cu2 S3 Cu1 73.61(3)
C6 S4 Cu3 113.21(14)
C6 S4 Cu1 116.56(14)
Cu3 S4 Cu1 73.96(4)
C7 S5 Cu3 103.00(15)
C7 S5 Cu6 112.97(15)
Cu3 S5 Cu6 110.61(5)
C8 S6 Cu4 110.09(14)
C8 S6 Cu1 117.20(13)
Cu4 S6 Cu1 78.82(4)

loop_
_geom_bond_atom_site_label_1
_geom_bond_atom_site_label_2
_geom_bond_distance
C3 C32 1.497(6)
C3 C33 1.498(6)
C3 C31 1.532(7)
C3 S1 1.869(4)
C4 C41 1.503(6)
C4 C42 1.532(6)
C4 C43 1.539(6)
C4 S2 1.870(4)
C5 C52 1.504(6)
C5 C53 1.519(6)
C5 C51 1.539(6)
C5 S3 1.863(4)
C6 C63 1.512(6)
C6 C61 1.521(6)
C6 C62 1.525(6)
C6 S4 1.862(4)
C7 C72 1.495(7)
C7 C73 1.518(7)
C7 C71 1.543(7)
C7 S5 1.851(4)
C8 C83 1.509(6)
C8 C81 1.515(6)
C8 C82 1.516(6)
C8 S6 1.864(4)
C11 P1 1.822(5)
C12 P1 1.806(5)
C13 P1 1.824(5)
C21 P2 1.818(6)
C22 P2 1.809(5)
C23 P2 1.810(5)
Cu1 S6 2.2474(11)
Cu1 S4 2.2547(11)
Cu1 S3 2.2632(11)
Cu2 S3 2.1743(11)
Cu2 S1 2.1755(11)
Cu3 S5 2.1732(11)
Cu3 S4 2.1853(12)
Cu4 S6 2.1702(11)
Cu4 S2 2.1786(11)
Cu5 P2 2.2086(12)
Cu5 S2 2.2644(10)
Cu5 S1 2.2999(10)
Cu6 P1 2.2009(12)
Cu6 S5 2.2314(11)
Cu6 S1 2.3446(11)
